data_4021309
loop_
_publ_author_name
'Hongbin Li'
'Hua Yang'
'Jeffrey L. Petersen'
'Kung K. Wang'

_publ_section_title
;
 Biradicals/Zwitterions from Thermolysis of Enyne-Isocyanates.
 Application to the Synthesis of 2(1H)-Pyridones,
 Benzofuro[3,2-c]pyridin-1(2H)-ones,
 2,5-Dihydro-1H-pyrido[4,3-b]indol-1-ones, and Related Compounds.
;
_journal_name_full 'Journal of Organic Chemistry'
_journal_page_first 4500
_journal_page_last 4508
_journal_paper_doi 10.1021/jo049716t
_journal_volume 69
_journal_year 2004
_chemical_formula_sum 'C16 H16 N2 O'
_chemical_formula_weight 252.31
_space_group_IT_number 2
_symmetry_cell_setting triclinic
_symmetry_space_group_name_Hall '-P 1'
_symmetry_space_group_name_H-M 'P -1'
_cell_angle_alpha 113.440(10)
_cell_angle_beta 105.85(2)
_cell_angle_gamma 99.42(2)
_cell_formula_units_Z 2
_cell_length_a 7.4460(10)
_cell_length_b 9.579(2)
_cell_length_c 10.5460(10)
_cell_measurement_temperature 293(2)
_cell_volume 631.5(2)
_diffrn_ambient_temperature 293(2)
_exptl_crystal_density_diffrn 1.327
_refine_ls_R_factor_obs 0.0451
_refine_ls_wR_factor_obs 0.1082
_cod_database_code 4021309

loop_
_symmetry_equiv_pos_as_xyz
'x, y, z'
'-x, -y, -z'

loop_
_atom_site_aniso_label
_atom_site_aniso_U_11
_atom_site_aniso_U_22
_atom_site_aniso_U_33
_atom_site_aniso_U_23
_atom_site_aniso_U_13
_atom_site_aniso_U_12
O 0.0808(13) 0.0389(10) 0.0436(9) 0.0116(7) 0.0306(9) 0.0192(8)
N1 0.0525(13) 0.0489(13) 0.0361(10) 0.0164(9) 0.0208(9) 0.0154(9)
N2 0.0507(12) 0.0411(11) 0.0346(10) 0.0147(8) 0.0206(8) 0.0182(9)
C1 0.0453(14) 0.0480(14) 0.0389(13) 0.0193(11) 0.0166(10) 0.0148(11)
C2 0.064(2) 0.062(2) 0.0506(15) 0.0304(13) 0.0276(13) 0.0238(13)
C3 0.130(3) 0.062(2) 0.069(2) 0.041(2) 0.054(2) 0.040(2)
C4 0.060(2) 0.0485(15) 0.056(2) 0.0265(12) 0.0280(13) 0.0232(13)
C5 0.0437(14) 0.0420(13) 0.0394(13) 0.0176(10) 0.0177(10) 0.0168(10)
C6 0.0413(14) 0.0444(13) 0.0351(12) 0.0147(10) 0.0179(10) 0.0173(10)
C7 0.0389(13) 0.0470(14) 0.0393(13) 0.0190(11) 0.0167(10) 0.0153(10)
C8 0.054(2) 0.054(2) 0.0383(13) 0.0173(11) 0.0210(11) 0.0195(12)
C9 0.056(2) 0.068(2) 0.0477(15) 0.0330(13) 0.0222(12) 0.0209(13)
C10 0.056(2) 0.055(2) 0.063(2) 0.0359(13) 0.0258(13) 0.0197(12)
C11 0.0487(15) 0.0470(14) 0.0479(14) 0.0219(11) 0.0186(11) 0.0166(11)
C12 0.0381(13) 0.0424(13) 0.0384(12) 0.0166(10) 0.0151(10) 0.0129(10)
C13 0.0393(13) 0.0411(13) 0.0365(12) 0.0149(10) 0.0160(10) 0.0122(10)
C14 0.0459(14) 0.0391(14) 0.0389(12) 0.0125(11) 0.0187(10) 0.0134(10)
C15 0.067(2) 0.0437(14) 0.0420(13) 0.0120(11) 0.0255(12) 0.0204(12)
C16 0.102(2) 0.051(2) 0.051(2) 0.0116(13) 0.041(2) 0.028(2)

loop_
_atom_site_label
_atom_site_type_symbol
_atom_site_fract_x
_atom_site_fract_y
_atom_site_fract_z
_atom_site_U_iso_or_equiv
_atom_site_thermal_displace_type
_atom_site_occupancy
_atom_site_calc_flag
_atom_site_refinement_flags
_atom_site_disorder_group
O O -0.2366(3) 0.3659(2) 0.4040(2) 0.0554(5) Uani 1 d . .
N1 N -0.2579(3) 0.1382(2) 0.4347(2) 0.0461(5) Uani 1 d . .
N2 N -0.2566(3) -0.0834(2) 0.0069(2) 0.0415(5) Uani 1 d . .
C1 C -0.2686(3) -0.0188(3) 0.3734(2) 0.0442(6) Uani 1 d . .
C2 C -0.2804(4) -0.1147(3) 0.4552(3) 0.0551(7) Uani 1 d . .
H2A H -0.3922(4) -0.1124(3) 0.4855(3) 0.066 Uiso 1 calc R .
H2B H -0.1618(4) -0.0740(3) 0.5429(3) 0.066 Uiso 1 calc R .
C3 C -0.3037(5) -0.2828(3) 0.3432(3) 0.0781(9) Uani 1 d . .
H3A H -0.4330(5) -0.3533(3) 0.3146(3) 0.094 Uiso 1 calc R .
H3B H -0.2065(5) -0.3233(3) 0.3871(3) 0.094 Uiso 1 calc R .
C4 C -0.2769(4) -0.2778(3) 0.2069(3) 0.0519(7) Uani 1 d . .
H4A H -0.1566(4) -0.2996(3) 0.1988(3) 0.062 Uiso 1 calc R .
H4B H -0.3867(4) -0.3550(3) 0.1164(3) 0.062 Uiso 1 calc R .
C5 C -0.2673(3) -0.1090(3) 0.2349(2) 0.0412(6) Uani 1 d . .
C6 C -0.2566(3) -0.0303(3) 0.1495(2) 0.0403(6) Uani 1 d . .
C7 C -0.2428(3) 0.0433(3) -0.0258(2) 0.0413(6) Uani 1 d . .
C8 C -0.2374(3) 0.0466(3) -0.1552(3) 0.0491(6) Uani 1 d . .
H9A H -0.2435(3) -0.0448(3) -0.2358(3) 0.059 Uiso 1 calc R .
C9 C -0.2228(4) 0.1884(3) -0.1608(3) 0.0542(7) Uani 1 d . .
H9A H -0.2200(4) 0.1928(3) -0.2468(3) 0.065 Uiso 1 calc R .
C10 C -0.2121(4) 0.3261(3) -0.0402(3) 0.0538(7) Uani 1 d . .
H10A H -0.2005(4) 0.4210(3) -0.0467(3) 0.065 Uiso 1 calc R .
C11 C -0.2183(3) 0.3246(3) 0.0886(3) 0.0476(6) Uani 1 d . .
H11A H -0.2127(3) 0.4169(3) 0.1681(3) 0.057 Uiso 1 calc R .
C12 C -0.2333(3) 0.1818(3) 0.0974(2) 0.0402(5) Uani 1 d . .
C13 C -0.2430(3) 0.1328(3) 0.2090(2) 0.0397(5) Uani 1 d . .
C14 C -0.2462(3) 0.2086(3) 0.3518(2) 0.0426(6) Uani 1 d . .
C15 C -0.2778(4) -0.2443(3) -0.0974(3) 0.0520(6) Uani 1 d . .
H15A H -0.2343(101) -0.3010(27) -0.0438(4) 0.062 Uiso 0.53(5) calc PR 1
H15B H -0.2001(85) -0.2405(3) -0.1558(56) 0.062 Uiso 0.53(5) calc PR 1
H15C H -0.4132(17) -0.2984(29) -0.1619(53) 0.062 Uiso 0.53(5) calc PR 1
H15D H -0.1509(11) -0.2538(24) -0.0957(60) 0.062 Uiso 0.47(5) calc PR 2
H15E H -0.3587(89) -0.2675(31) -0.1959(12) 0.062 Uiso 0.47(5) calc PR 2
H15F H -0.3380(98) -0.3186(7) -0.0700(47) 0.062 Uiso 0.47(5) calc PR 2
C16 C -0.2383(5) 0.4468(3) 0.5502(3) 0.0691(8) Uani 1 d . .
H16A H -0.2157(25) 0.5586(5) 0.5791(8) 0.083 Uiso 1 calc R .
H16B H -0.1369(16) 0.4335(17) 0.6193(4) 0.083 Uiso 1 calc R .
H16C H -0.3635(9) 0.4026(14) 0.5505(5) 0.083 Uiso 1 calc R .

loop_
_geom_bond_atom_site_label_1
_geom_bond_atom_site_label_2
_geom_bond_distance
_geom_bond_site_symmetry_2
_geom_bond_publ_flag
O C14 1.364(3) . ?
O C16 1.429(3) . ?
N1 C14 1.311(3) . ?
N1 C1 1.358(3) . ?
N2 C7 1.383(3) . ?
N2 C6 1.383(3) . ?
N2 C15 1.445(3) . ?
C1 C5 1.373(3) . ?
C1 C2 1.497(3) . ?
C2 C3 1.517(4) . ?
C3 C4 1.523(4) . ?
C4 C5 1.509(3) . ?
C5 C6 1.395(3) . ?
C6 C13 1.407(3) . ?
C7 C8 1.389(3) . ?
C7 C12 1.414(3) . ?
C8 C9 1.371(3) . ?
C9 C10 1.393(4) . ?
C10 C11 1.377(3) . ?
C11 C12 1.396(3) . ?
C12 C13 1.444(3) . ?
C13 C14 1.397(3) . ?
